data_4323330
loop_
_publ_author_name
'F. Albert Cotton'
'Evgeny V. Dikarev'
'Wai-Yeung Wong'

_publ_section_title
;
 W2Cl4(NR2)2(PR'3)2 Molecules. 5. Preparation and Characterization of
 W2Cl4(NEt2)2(L-L) (L-L = dmpm, dmpe, dppe), W2Cl4(NBu2)2(L-L) (L-L =
 dmpm, dmpe), and W2Cl4(NHex2)2(dmpm). First Complexes with Bridging
 Diphosphine Ligands in a cis,trans-Stereochemistry
;
_journal_name_full 'Inorganic Chemistry'
_journal_page_first 902
_journal_page_last 912
_journal_paper_doi 10.1021/ic961151z
_journal_volume 36
_journal_year 1997
_chemical_compound_source synthesized
_chemical_formula_analytical 'not measured'
_chemical_formula_moiety 'C13 H34 Cl4 N2 P2 W2'
_chemical_formula_structural cis,trans-W2Cl4(Et2N)2(DMPM)
_chemical_formula_sum 'C13 H34 Cl4 N2 P2 W2'
_chemical_formula_weight 789.86
_chemical_name_common
;
 cis,trans-Tetrachloro-bis(diethylamido)-bis(dimethylphosphino)methane
 ditungsten(III)
;
_chemical_name_systematic
; 
 1,1,2,2-Tetrachloro-1,2-bis(diethylamido)-(cis,trans)-1,2-
 bis(dimethylphosphino)methane ditungsten(III) 
;
_space_group_IT_number 15
_symmetry_cell_setting monoclinic
_symmetry_space_group_name_Hall '-C 2yc'
_symmetry_space_group_name_H-M 'C 1 2/c 1'
_atom_sites_solution_hydrogens geom
_atom_sites_solution_primary direct
_atom_sites_solution_secondary difmap
_audit_creation_method SHELXL
_cell_angle_alpha 90.00
_cell_angle_beta 100.44(1)
_cell_angle_gamma 90.00
_cell_formula_units_Z 8
_cell_length_a 33.210(3)
_cell_length_b 8.725(4)
_cell_length_c 17.052(4)
_cell_measurement_reflns_used 25
_cell_measurement_temperature 293(2)
_cell_measurement_theta_max 8.4
_cell_measurement_theta_min 6.7
_cell_volume 4859(3)
_computing_cell_refinement 'TEXAN-TEXRAY (1992)'
_computing_data_collection 'TEXAN-TEXRAY (1992)'
_computing_data_reduction 'TEXAN-TEXRAY (1992)'
_computing_molecular_graphics 'SHELXTL V.5 (Siemens, 1994)'
_computing_publication_material CIFTAB
_computing_structure_refinement 'SHELXL-93 (Sheldrick, 1993)'
_computing_structure_solution 'SHELXS-86 (Sheldrick, 1990)'
_diffrn_ambient_temperature 293(2)
_diffrn_measurement_device 'Rigaku AFC7R'
_diffrn_measurement_method \w-2\q
_diffrn_radiation_monochromator graphite
_diffrn_radiation_source 'rotating anode'
_diffrn_radiation_type 'Mo K\a'
_diffrn_radiation_wavelength 0.71073
_diffrn_reflns_av_R_equivalents 0.0143
_diffrn_reflns_av_sigmaI/netI 0.0457
_diffrn_reflns_limit_h_max 37
_diffrn_reflns_limit_h_min 0
_diffrn_reflns_limit_k_max 9
_diffrn_reflns_limit_k_min 0
_diffrn_reflns_limit_l_max 19
_diffrn_reflns_limit_l_min -19
_diffrn_reflns_number 3838
_diffrn_reflns_theta_max 24.01
_diffrn_reflns_theta_min 2.42
_diffrn_standards_decay_% 0
_diffrn_standards_interval_count 250
_diffrn_standards_number 3
_exptl_absorpt_coefficient_mu 10.033
_exptl_absorpt_correction_T_max 1.0000
_exptl_absorpt_correction_T_min 0.7298
_exptl_absorpt_correction_type 'empirical via \y scans'
_exptl_crystal_colour dark-red
_exptl_crystal_density_diffrn 2.159
_exptl_crystal_density_meas ?
_exptl_crystal_density_method none
_exptl_crystal_description block-shaped
_exptl_crystal_F_000 2976
_exptl_crystal_size_max 0.50
_exptl_crystal_size_mid 0.10
_exptl_crystal_size_min 0.10
_refine_diff_density_max 0.738
_refine_diff_density_min -0.678
_refine_diff_density_rms 0.155
_refine_ls_extinction_coef noref
_refine_ls_extinction_method none
_refine_ls_goodness_of_fit_all 1.036
_refine_ls_goodness_of_fit_obs 1.026
_refine_ls_hydrogen_treatment isotropic
_refine_ls_matrix_type full
_refine_ls_number_parameters 344
_refine_ls_number_reflns 3765
_refine_ls_number_restraints 0
_refine_ls_restrained_S_all 1.083
_refine_ls_restrained_S_obs 1.026
_refine_ls_R_factor_all 0.0549
_refine_ls_R_factor_obs 0.0229
_refine_ls_shift/esd_max 0.001
_refine_ls_shift/esd_mean 0.000
_refine_ls_structure_factor_coef Fsqd
_refine_ls_weighting_details 'w=1/[\s^2^(Fo^2^)+(0.0098P)^2^+32.9313P] where P=(Fo^2^+2Fc^2^)/3'
_refine_ls_weighting_scheme calc
_refine_ls_wR_factor_all 0.0575
_refine_ls_wR_factor_obs 0.0456
_reflns_number_observed 2737
_reflns_number_total 3768
_reflns_observed_criterion >2sigma(I)
_cod_data_source_file ic961151z_2.cif
_cod_data_source_block W2Cl4(NEt2)2(DMPM)
_cod_depositor_comments
;
The following automatic conversions were performed:

'_exptl_crystal_density_meas' value 'not measured' was changed to '?'
- the value is perceived as not measured.

Automatic conversion script
Id: cif_fix_values 3008 2015-01-20 13:52:24Z robertas 

The following automatic conversions were performed:

'_refine_ls_weighting_scheme' value 'calc
w=1/[\s^2^(Fo^2^)+(0.0098P)^2^+32.9313P] where P=(Fo^2^+2Fc^2^)/3'
was changed to 'calc'. New tag '_refine_ls_weighting_details' was
created. The value of the new tag was set to
'w=1/[\s^2^(Fo^2^)+(0.0098P)^2^+32.9313P] where P=(Fo^2^+2Fc^2^)/3'.

Automatic conversion script
Id: cif_fix_values 3143 2015-03-26 13:38:13Z robertas 
;
_cod_database_code 4323330

loop_
_symmetry_equiv_pos_as_xyz
'x, y, z'
'-x, y, -z+1/2'
'x+1/2, y+1/2, z'
'-x+1/2, y+1/2, -z+1/2'
'-x, -y, -z'
'x, -y, z-1/2'
'-x+1/2, -y+1/2, -z'
'x+1/2, -y+1/2, z-1/2'

loop_
_atom_site_aniso_label
_atom_site_aniso_U_11
_atom_site_aniso_U_22
_atom_site_aniso_U_33
_atom_site_aniso_U_23
_atom_site_aniso_U_13
_atom_site_aniso_U_12
W1 0.0322(2) 0.0298(2) 0.0218(2) 0.00088(14) 0.00356(13) -0.00187(14)
W2 0.0332(2) 0.0410(2) 0.0242(2) -0.00020(15) 0.00478(14) 0.0006(2)
P1 0.0447(13) 0.0371(13) 0.0249(11) 0.0002(10) -0.0012(10) 0.0044(10)
P2 0.0503(15) 0.0394(14) 0.0275(12) 0.0005(10) 0.0072(11) 0.0053(11)
Cl1 0.0587(15) 0.061(2) 0.0303(12) 0.0121(11) 0.0102(10) -0.0103(12)
Cl2 0.0546(14) 0.0377(12) 0.0443(13) -0.0040(10) 0.0097(11) -0.0130(11)
Cl3 0.0569(15) 0.0555(15) 0.0452(13) 0.0054(12) 0.0168(11) -0.0134(12)
Cl4 0.063(2) 0.0511(15) 0.0424(13) 0.0108(11) 0.0069(12) 0.0158(12)
N1 0.042(4) 0.032(4) 0.033(4) -0.002(3) 0.012(3) -0.004(3)
N2 0.030(4) 0.065(5) 0.040(4) -0.012(4) 0.000(3) -0.001(4)
C1 0.078(9) 0.043(6) 0.033(6) 0.005(5) 0.003(6) 0.000(6)
C2 0.047(6) 0.067(8) 0.049(7) -0.005(6) -0.008(6) -0.005(6)
C3 0.071(7) 0.053(7) 0.034(6) -0.002(5) 0.002(5) 0.014(6)
C4 0.067(9) 0.074(9) 0.051(7) -0.007(7) 0.023(6) -0.009(7)
C5 0.065(8) 0.047(7) 0.045(7) -0.008(5) 0.005(6) 0.004(6)
C6 0.048(6) 0.033(5) 0.045(6) 0.000(4) 0.011(5) -0.002(4)
C7 0.067(8) 0.046(7) 0.053(7) -0.013(6) 0.010(6) -0.010(6)
C8 0.055(6) 0.027(5) 0.054(6) 0.005(4) 0.024(5) 0.003(4)
C9 0.045(6) 0.050(7) 0.058(7) 0.006(6) 0.014(5) 0.011(5)
C10 0.040(6) 0.086(8) 0.038(6) -0.015(6) 0.002(5) 0.006(6)
C11 0.075(10) 0.086(11) 0.089(11) -0.044(9) -0.014(9) -0.005(8)
C12 0.032(6) 0.111(10) 0.052(7) -0.003(7) 0.004(5) -0.015(6)
C13 0.053(8) 0.151(18) 0.070(9) -0.014(10) -0.009(7) 0.034(9)

loop_
_atom_site_label
_atom_site_type_symbol
_atom_site_fract_x
_atom_site_fract_y
_atom_site_fract_z
_atom_site_U_iso_or_equiv
_atom_site_thermal_displace_type
_atom_site_occupancy
_atom_site_calc_flag
_atom_site_refinement_flags
_atom_site_disorder_group
W1 W 0.337089(10) 0.23156(4) 0.95840(2) 0.02811(9) Uani 1 d . .
W2 W 0.405772(10) 0.20449(4) 0.94934(2) 0.03283(10) Uani 1 d . .
P1 P 0.31641(7) 0.2830(3) 0.81180(12) 0.0365(5) Uani 1 d . .
P2 P 0.38678(7) 0.0635(3) 0.80963(13) 0.0390(6) Uani 1 d . .
Cl1 Cl 0.33243(7) 0.1427(3) 1.08948(12) 0.0497(6) Uani 1 d . .
Cl2 Cl 0.30180(7) -0.0045(2) 0.91050(13) 0.0454(6) Uani 1 d . .
Cl3 Cl 0.42571(7) 0.3962(3) 0.86520(13) 0.0516(6) Uani 1 d . .
Cl4 Cl 0.41834(7) -0.0498(3) 0.99440(13) 0.0524(6) Uani 1 d . .
N1 N 0.3286(2) 0.4434(7) 0.9771(4) 0.035(2) Uani 1 d . .
N2 N 0.4365(2) 0.2915(9) 1.0449(4) 0.046(2) Uani 1 d . .
C1 C 0.3278(4) 0.4675(12) 0.7733(7) 0.052(3) Uani 1 d . .
H1A H 0.3215(22) 0.5398(84) 0.8030(43) 0.025(23) Uiso 1 d . .
H1B H 0.3179(25) 0.4723(93) 0.7239(50) 0.043(27) Uiso 1 d . .
H1C H 0.3603(29) 0.4983(106) 0.7862(52) 0.070(32) Uiso 1 d . .
C2 C 0.2618(3) 0.2668(15) 0.7758(8) 0.057(3) Uani 1 d . .
H2A H 0.2595(25) 0.2700(99) 0.7291(50) 0.038(28) Uiso 1 d . .
H2B H 0.2462(31) 0.3025(124) 0.8070(60) 0.080(41) Uiso 1 d . .
H2C H 0.2506(30) 0.1463(126) 0.7901(57) 0.093(36) Uiso 1 d . .
C3 C 0.3385(3) 0.1436(13) 0.7523(6) 0.053(3) Uani 1 d . .
H3A H 0.3483(24) 0.2019(95) 0.7101(47) 0.049(26) Uiso 1 d . .
H3B H 0.3217(27) 0.0591(104) 0.7382(52) 0.059(32) Uiso 1 d . .
C4 C 0.4222(4) 0.0823(17) 0.7408(8) 0.062(3) Uani 1 d . .
H4A H 0.4348(38) 0.1959(161) 0.7483(72) 0.130(51) Uiso 1 d . .
H4B H 0.4486(34) 0.0444(132) 0.7624(63) 0.093(45) Uiso 1 d . .
H4C H 0.4153(34) 0.0401(135) 0.6995(66) 0.090(48) Uiso 1 d . .
C5 C 0.3764(4) -0.1421(12) 0.8061(7) 0.053(3) Uani 1 d . .
H5A H 0.3716(19) -0.1851(77) 0.7514(40) 0.021(18) Uiso 1 d . .
H5B H 0.4015(30) -0.1806(111) 0.8275(54) 0.068(34) Uiso 1 d . .
H5C H 0.3614(36) -0.1423(142) 0.8406(68) 0.110(52) Uiso 1 d . .
C6 C 0.3529(3) 0.5860(11) 0.9843(6) 0.042(2) Uani 1 d . .
H6A H 0.3447(21) 0.6509(85) 0.9416(41) 0.030(22) Uiso 1 d . .
H6B H 0.3794(18) 0.5563(66) 0.9789(33) 0.004(16) Uiso 1 d . .
C7 C 0.3518(4) 0.6740(14) 1.0624(7) 0.055(3) Uani 1 d . .
H7A H 0.3256(31) 0.7060(117) 1.0618(57) 0.077(39) Uiso 1 d . .
H7B H 0.3701(28) 0.7474(107) 1.0714(52) 0.060(32) Uiso 1 d . .
H7C H 0.3566(31) 0.6019(123) 1.1003(61) 0.082(41) Uiso 1 d . .
C8 C 0.2854(3) 0.4669(11) 0.9886(6) 0.044(2) Uani 1 d . .
H8A H 0.2724(19) 0.3641(79) 0.9881(37) 0.020(18) Uiso 1 d . .
H8B H 0.2816(23) 0.5121(89) 1.0384(46) 0.041(24) Uiso 1 d . .
C9 C 0.2627(3) 0.5876(13) 0.9346(7) 0.050(3) Uani 1 d . .
H9A H 0.2345(23) 0.5906(80) 0.9410(40) 0.028(21) Uiso 1 d . .
H9B H 0.2708(35) 0.6875(136) 0.9312(66) 0.108(47) Uiso 1 d . .
H9C H 0.2635(23) 0.5663(87) 0.8837(47) 0.033(24) Uiso 1 d . .
C10 C 0.4266(3) 0.3616(14) 1.1171(6) 0.055(3) Uani 1 d . .
H10A H 0.3948(22) 0.3892(81) 1.1060(40) 0.034(21) Uiso 1 d . .
H10B H 0.4336(25) 0.2999(96) 1.1641(48) 0.050(27) Uiso 1 d . .
C11 C 0.4494(5) 0.5105(18) 1.1452(9) 0.087(5) Uani 1 d . .
H11A H 0.4270(42) 0.5949(173) 1.1836(84) 0.171(58) Uiso 1 d . .
H11B H 0.4780(46) 0.4812(171) 1.1582(82) 0.158(67) Uiso 1 d . .
H11C H 0.4406(32) 0.5782(120) 1.1017(61) 0.075(41) Uiso 1 d . .
C12 C 0.4810(3) 0.2694(17) 1.0492(6) 0.065(3) Uani 1 d . .
H12A H 0.4946(22) 0.3644(85) 1.0402(42) 0.028(21) Uiso 1 d . .
H12B H 0.4894(58) 0.2282(215) 0.9978(116) 0.251(93) Uiso 1 d . .
C13 C 0.5013(4) 0.1699(26) 1.1195(9) 0.094(5) Uani 1 d . .
H13A H 0.5325(45) 0.1628(171) 1.1106(78) 0.156(57) Uiso 1 d . .
H13B H 0.5031(46) 0.2303(183) 1.1711(88) 0.181(72) Uiso 1 d . .
H13C H 0.4970(51) 0.0673(189) 1.1166(102) 0.181(98) Uiso 1 d . .

loop_
_atom_type_symbol
_atom_type_description
_atom_type_scat_dispersion_real
_atom_type_scat_dispersion_imag
_atom_type_scat_source
C C 0.0033 0.0016 'International Tables Vol C Tables 4.2.6.8 and 6.1.1.4'
H H 0.0000 0.0000 'International Tables Vol C Tables 4.2.6.8 and 6.1.1.4'
W W -0.8490 6.8722 'International Tables Vol C Tables 4.2.6.8 and 6.1.1.4'
Cl Cl 0.1484 0.1585 'International Tables Vol C Tables 4.2.6.8 and 6.1.1.4'
P P 0.1023 0.0942 'International Tables Vol C Tables 4.2.6.8 and 6.1.1.4'
N N 0.0061 0.0033 'International Tables Vol C Tables 4.2.6.8 and 6.1.1.4'

loop_
_geom_angle_atom_site_label_1
_geom_angle_atom_site_label_2
_geom_angle_atom_site_label_3
_geom_angle
_geom_angle_site_symmetry_1
_geom_angle_site_symmetry_3
_geom_angle_publ_flag
N1 W1 W2 106.6(2) . . y
N1 W1 Cl1 97.0(2) . . y
W2 W1 Cl1 105.00(6) . . y
N1 W1 Cl2 143.1(2) . . y
W2 W1 Cl2 108.05(6) . . y
Cl1 W1 Cl2 86.02(8) . . y
N1 W1 P1 88.3(2) . . y
W2 W1 P1 92.67(5) . . y
Cl1 W1 P1 159.11(8) . . y
Cl2 W1 P1 77.83(8) . . y
N2 W2 W1 106.3(2) . . y
N2 W2 Cl4 93.4(2) . . y
W1 W2 Cl4 101.04(6) . . y
N2 W2 Cl3 94.1(2) . . y
W1 W2 Cl3 110.66(6) . . y
Cl4 W2 Cl3 143.76(8) . . y
N2 W2 P2 161.9(2) . . y
W1 W2 P2 91.74(5) . . y
Cl4 W2 P2 81.71(8) . . y
Cl3 W2 P2 80.26(8) . . y
C1 P1 C2 102.1(6) . . n
C1 P1 C3 105.1(6) . . n
C2 P1 C3 103.9(6) . . n
C1 P1 W1 119.0(4) . . n
C2 P1 W1 113.5(4) . . n
C3 P1 W1 111.7(3) . . n
C4 P2 C5 102.0(6) . . n
C4 P2 C3 103.0(6) . . n
C5 P2 C3 102.3(6) . . n
C4 P2 W2 117.6(5) . . n
C5 P2 W2 119.8(4) . . n
C3 P2 W2 109.9(3) . . n
C6 N1 C8 113.4(7) . . n
C6 N1 W1 137.4(6) . . n
C8 N1 W1 109.2(5) . . n
C10 N2 C12 112.8(7) . . n
C10 N2 W2 135.6(6) . . n
C12 N2 W2 111.3(6) . . n
P1 C3 P2 110.8(5) . . n
N1 C6 C7 113.1(8) . . n
N1 C8 C9 113.7(8) . . n
N2 C10 C11 116.3(10) . . n
N2 C12 C13 113.9(10) . . n

loop_
_geom_bond_atom_site_label_1
_geom_bond_atom_site_label_2
_geom_bond_distance
_geom_bond_site_symmetry_2
_geom_bond_publ_flag
W1 N1 1.905(6) . y
W1 W2 2.3259(5) . y
W1 Cl1 2.397(2) . y
W1 Cl2 2.437(2) . y
W1 P1 2.510(2) . y
W2 N2 1.915(7) . y
W2 Cl4 2.360(2) . y
W2 Cl3 2.375(2) . y
W2 P2 2.654(2) . y
P1 C1 1.805(10) . n
P1 C2 1.813(11) . n
P1 C3 1.821(10) . n
P2 C4 1.813(11) . n
P2 C5 1.826(11) . n
P2 C3 1.856(10) . n
N1 C6 1.476(10) . n
N1 C8 1.496(10) . n
N2 C10 1.464(11) . n
N2 C12 1.481(11) . n
C6 C7 1.544(13) . n
C8 C9 1.508(13) . n
C10 C11 1.54(2) . n
C12 C13 1.53(2) . n

loop_
_geom_torsion_atom_site_label_1
_geom_torsion_atom_site_label_2
_geom_torsion_atom_site_label_3
_geom_torsion_atom_site_label_4
_geom_torsion
_geom_torsion_site_symmetry_1
_geom_torsion_site_symmetry_2
_geom_torsion_site_symmetry_3
_geom_torsion_site_symmetry_4
_geom_torsion_publ_flag
P1 W1 W2 P2 -37.67(7) . . . . y
P1 W1 W2 N2 143.5(2) . . . . n
P1 W1 W2 Cl4 -119.57(8) . . . . n
P1 W1 W2 Cl3 42.57(8) . . . . y
N1 W1 W2 P2 -126.7(2) . . . . n
N1 W1 W2 N2 54.4(3) . . . . y
N1 W1 W2 Cl4 151.4(2) . . . . n
N1 W1 W2 Cl3 -46.5(2) . . . . y
Cl2 W1 W2 P2 40.40(8) . . . . y
Cl2 W1 W2 N2 -138.4(2) . . . . n
Cl2 W1 W2 Cl4 -41.50(8) . . . . y
Cl2 W1 W2 Cl3 120.64(9) . . . . n
Cl1 W1 W2 P2 131.07(8) . . . . n
Cl1 W1 W2 N2 -47.8(2) . . . . y
Cl1 W1 W2 Cl4 49.18(8) . . . . y
Cl1 W1 W2 Cl3 -148.68(9) . . . . n
